data_7218845
loop_
_publ_author_name
'Li, Ya-Nan'
'Huo, Li-Hua'
'Yu, Yi-Zhe'
'Ge, Fa-Yuan'
'Deng, Zhao-Peng'
'Zhu, Zhi-Biao'
'Gao, Shan'

_publ_section_title
;
 Influence of solvents and assembly on the supramolecular patterns and
 luminescent properties of organic salts comprising
 4,4&#x2019;-dihydroxybiphenyl-3,3&#x2019;-disulfonate and
 triphenylmethanaminium
;
_journal_name_full 'RSC Adv.'
_journal_paper_doi 10.1039/C4RA12338G
_journal_year 2014
_chemical_formula_moiety 'C12 H8 O8 S2, 2(C19 H18 N), 2(C4 H10 O)'
_chemical_formula_sum 'C58 H64 N2 O10 S2'
_chemical_formula_weight 1013.23
_chemical_name_systematic
; 
 ? 
;
_space_group_IT_number 5
_symmetry_cell_setting monoclinic
_symmetry_space_group_name_Hall 'C 2y'
_symmetry_space_group_name_H-M 'C 1 2 1'
_atom_sites_solution_hydrogens geom
_atom_sites_solution_primary direct
_atom_sites_solution_secondary difmap
_audit_creation_method SHELXL-97
_cell_angle_alpha 90.00
_cell_angle_beta 119.171(3)
_cell_angle_gamma 90.00
_cell_formula_units_Z 2
_cell_length_a 25.3691(12)
_cell_length_b 8.0242(5)
_cell_length_c 15.2135(7)
_cell_measurement_reflns_used 1371
_cell_measurement_temperature 295(2)
_cell_measurement_theta_max 25.76
_cell_measurement_theta_min 3.74
_cell_volume 2704.2(3)
_computing_cell_refinement
;
CrysAlis Pro (Agilent, 2013)
;
_computing_data_collection
;
CrysAlis Pro (Agilent, 2013)
;
_computing_data_reduction
;
CrysAlis Pro (Agilent, 2013)
;
_computing_molecular_graphics '(K. Brandenburg, Diamond 3.1, 2009)'
_computing_publication_material '(K. Brandenburg, Diamond 3.1, 2009)'
_computing_structure_refinement 'SHELXL-97 (Sheldrick, 1997)'
_computing_structure_solution 'SHELXS-97 (Sheldrick, 1990)'
_diffrn_ambient_temperature 295(2)
_diffrn_detector_area_resol_mean 16.1954
_diffrn_measured_fraction_theta_full 0.988
_diffrn_measured_fraction_theta_max 0.988
_diffrn_measurement_device_type 'Xcalibur, Eos'
_diffrn_measurement_method '\w scans'
_diffrn_radiation_monochromator graphite
_diffrn_radiation_source 'Enhance (Mo) X-ray Source'
_diffrn_radiation_type MoK\a
_diffrn_radiation_wavelength 0.71073
_diffrn_reflns_av_R_equivalents 0.0274
_diffrn_reflns_av_sigmaI/netI 0.0589
_diffrn_reflns_limit_h_max 32
_diffrn_reflns_limit_h_min -32
_diffrn_reflns_limit_k_max 9
_diffrn_reflns_limit_k_min -10
_diffrn_reflns_limit_l_max 13
_diffrn_reflns_limit_l_min -19
_diffrn_reflns_number 5270
_diffrn_reflns_theta_full 27.56
_diffrn_reflns_theta_max 27.56
_diffrn_reflns_theta_min 3.32
_exptl_absorpt_coefficient_mu 0.158
_exptl_absorpt_correction_T_max 0.9767
_exptl_absorpt_correction_T_min 0.9676
_exptl_absorpt_correction_type multi-scan
_exptl_absorpt_process_details
; 
CrysAlis Pro (Agilent, 2013)
Empirical absorption correction using spherical harmonics,
 implemented in SCALE3 ABSPACK scaling algorithm. 
;
_exptl_crystal_colour colorless
_exptl_crystal_density_diffrn 1.244
_exptl_crystal_density_method 'not measured'
_exptl_crystal_description prism
_exptl_crystal_F_000 1076
_exptl_crystal_size_max 0.21
_exptl_crystal_size_mid 0.18
_exptl_crystal_size_min 0.15
_refine_diff_density_max 0.689
_refine_diff_density_min -0.537
_refine_diff_density_rms 0.079
_refine_ls_abs_structure_details 'Flack H D (1983), Acta Cryst. A39, 876-881'
_refine_ls_abs_structure_Flack 0.25(15)
_refine_ls_extinction_method none
_refine_ls_goodness_of_fit_ref 1.049
_refine_ls_hydrogen_treatment mixed
_refine_ls_matrix_type full
_refine_ls_number_parameters 353
_refine_ls_number_reflns 4702
_refine_ls_number_restraints 15
_refine_ls_restrained_S_all 1.051
_refine_ls_R_factor_all 0.1013
_refine_ls_R_factor_gt 0.0805
_refine_ls_shift/su_max 0.001
_refine_ls_shift/su_mean 0.000
_refine_ls_structure_factor_coef Fsqd
_refine_ls_weighting_details 'calc w=1/[\s^2^(Fo^2^)+(0.1499P)^2^+0.9913P] where P=(Fo^2^+2Fc^2^)/3'
_refine_ls_weighting_scheme calc
_refine_ls_wR_factor_gt 0.2122
_refine_ls_wR_factor_ref 0.2352
_reflns_number_gt 3594
_reflns_number_total 4702
_reflns_threshold_expression >2sigma(I)
_cod_data_source_file c4ra12338g2.cif
_cod_data_source_block 8
_cod_original_cell_volume 2704.2(2)
_cod_original_sg_symbol_H-M 'C 2'
_cod_database_code 7218845

loop_
_symmetry_equiv_pos_as_xyz
'x, y, z'
'-x, y, -z'
'x+1/2, y+1/2, z'
'-x+1/2, y+1/2, -z'

loop_
_atom_site_label
_atom_site_type_symbol
_atom_site_fract_x
_atom_site_fract_y
_atom_site_fract_z
_atom_site_U_iso_or_equiv
_atom_site_adp_type
_atom_site_occupancy
_atom_site_symmetry_multiplicity
_atom_site_calc_flag
_atom_site_refinement_flags
_atom_site_disorder_assembly
_atom_site_disorder_group
S1 S 0.64688(4) 0.37527(17) 0.90459(8) 0.0441(3) Uani 1 1 d . . .
O1 O 0.6885(2) 0.4197(9) 1.0104(4) 0.0594(16) Uani 0.606(4) 1 d P A 1
O2 O 0.6572(3) 0.2065(10) 0.8898(6) 0.0749(17) Uani 0.606(4) 1 d P A 1
O3 O 0.6496(3) 0.4885(11) 0.8339(6) 0.0753(19) Uani 0.606(4) 1 d P A 1
O1' O 0.6761(4) 0.2637(15) 0.9829(7) 0.0594(16) Uani 0.394(4) 1 d P A 2
O2' O 0.6395(5) 0.2998(17) 0.8101(10) 0.0749(17) Uani 0.394(4) 1 d P A 2
O3' O 0.6677(5) 0.5405(18) 0.9129(9) 0.0753(19) Uani 0.394(4) 1 d P A 2
O4 O 0.53096(15) 0.4418(7) 0.7044(2) 0.0670(12) Uani 1 1 d D A .
H4O H 0.5678(12) 0.470(11) 0.733(5) 0.100 Uiso 1 1 d D . .
N1 N 0.72592(17) 0.7305(6) 0.8267(3) 0.0472(10) Uani 1 1 d D . .
H1N1 H 0.7119(18) 0.654(5) 0.849(3) 0.071 Uiso 1 1 d D . .
H1N2 H 0.7002(15) 0.808(4) 0.799(4) 0.071 Uiso 1 1 d D . .
H1N3 H 0.7579(13) 0.771(5) 0.876(2) 0.071 Uiso 1 1 d D . .
C1 C 0.74842(19) 0.6560(6) 0.7589(3) 0.0415(10) Uani 1 1 d . . .
C2 C 0.8028(2) 0.5489(7) 0.8257(3) 0.0447(11) Uani 1 1 d . . .
C3 C 0.8576(2) 0.5634(8) 0.8251(5) 0.0603(14) Uani 1 1 d . . .
H3A H 0.8608 0.6365 0.7805 0.072 Uiso 1 1 calc R . .
C4 C 0.9073(3) 0.4689(10) 0.8910(6) 0.082(2) Uani 1 1 d . . .
H4A H 0.9438 0.4831 0.8915 0.098 Uiso 1 1 calc R . .
C5 C 0.9037(3) 0.3575(10) 0.9541(5) 0.0744(18) Uani 1 1 d . . .
H5A H 0.9370 0.2925 0.9957 0.089 Uiso 1 1 calc R . .
C6 C 0.8502(3) 0.3400(9) 0.9566(4) 0.076(2) Uani 1 1 d . . .
H6A H 0.8479 0.2672 1.0022 0.091 Uiso 1 1 calc R . .
C7 C 0.8004(2) 0.4317(9) 0.8908(4) 0.0632(16) Uani 1 1 d . . .
H7A H 0.7639 0.4144 0.8901 0.076 Uiso 1 1 calc R . .
C8 C 0.7655(2) 0.8012(7) 0.7111(4) 0.0455(11) Uani 1 1 d . . .
C9 C 0.7861(2) 0.9527(8) 0.7569(4) 0.0532(12) Uani 1 1 d . . .
H9A H 0.7864 0.9756 0.8171 0.064 Uiso 1 1 calc R . .
C10 C 0.8065(2) 1.0719(8) 0.7149(5) 0.0652(16) Uani 1 1 d . . .
H10A H 0.8211 1.1724 0.7486 0.078 Uiso 1 1 calc R . .
C11 C 0.8059(3) 1.0473(10) 0.6267(5) 0.0780(19) Uani 1 1 d . . .
H11A H 0.8190 1.1294 0.5987 0.094 Uiso 1 1 calc R . .
C12 C 0.7851(3) 0.8957(11) 0.5795(5) 0.083(2) Uani 1 1 d . . .
H12A H 0.7837 0.8758 0.5182 0.100 Uiso 1 1 calc R . .
C13 C 0.7665(3) 0.7744(9) 0.6212(4) 0.0707(17) Uani 1 1 d . . .
H13A H 0.7542 0.6719 0.5891 0.085 Uiso 1 1 calc R . .
C14 C 0.6942(2) 0.5575(7) 0.6765(3) 0.0455(11) Uani 1 1 d . . .
C15 C 0.6422(3) 0.6407(9) 0.6146(5) 0.0708(17) Uani 1 1 d . . .
H15A H 0.6399 0.7555 0.6204 0.085 Uiso 1 1 calc R . .
C16 C 0.5920(3) 0.5517(11) 0.5422(5) 0.084(2) Uani 1 1 d . . .
H16A H 0.5569 0.6091 0.4995 0.101 Uiso 1 1 calc R . .
C17 C 0.5938(3) 0.3883(12) 0.5334(4) 0.0765(18) Uani 1 1 d . . .
H17A H 0.5599 0.3306 0.4866 0.092 Uiso 1 1 calc R . .
C18 C 0.6465(3) 0.3045(10) 0.5944(5) 0.080(2) Uani 1 1 d . . .
H18A H 0.6489 0.1899 0.5878 0.096 Uiso 1 1 calc R . .
C19 C 0.6962(2) 0.3918(8) 0.6657(4) 0.0579(13) Uani 1 1 d . . .
H19A H 0.7316 0.3344 0.7069 0.070 Uiso 1 1 calc R . .
C20 C 0.57256(17) 0.3981(6) 0.8849(3) 0.0377(9) Uani 1 1 d . A .
C21 C 0.5246(2) 0.4299(7) 0.7877(3) 0.0486(13) Uani 1 1 d . . .
C22 C 0.4678(2) 0.4492(10) 0.7778(4) 0.0701(19) Uani 1 1 d . A .
H22A H 0.4351 0.4674 0.7140 0.084 Uiso 1 1 calc R . .
C23 C 0.45809(19) 0.4426(8) 0.8582(3) 0.0579(16) Uani 1 1 d . . .
H23A H 0.4191 0.4573 0.8479 0.069 Uiso 1 1 calc R A .
C24 C 0.50550(17) 0.4141(5) 0.9566(3) 0.0385(10) Uani 1 1 d . . .
C25 C 0.56243(17) 0.3901(7) 0.9667(3) 0.0403(9) Uani 1 1 d . . .
H25A H 0.5948 0.3679 1.0301 0.048 Uiso 1 1 calc R A .
O5 O 0.6333(2) 0.9666(7) 0.7495(4) 0.0924(16) Uani 0.50 1 d PD B 3
H5O H 0.6482 1.0458 0.7879 0.139 Uiso 0.50 1 calc PRD B 3
C26 C 0.5839(6) 0.905(2) 0.7576(13) 0.105(4) Uani 0.50 1 d PD B 3
H26A H 0.5909 0.9287 0.8250 0.126 Uiso 0.50 1 calc PR B 3
H26B H 0.5834 0.7843 0.7509 0.126 Uiso 0.50 1 calc PR B 3
C27 C 0.5231(5) 0.9679(15) 0.6850(9) 0.140(4) Uani 0.50 1 d PD B 3
H27A H 0.5147 0.9377 0.6176 0.168 Uiso 0.50 1 calc PR B 3
H27B H 0.5238 1.0886 0.6888 0.168 Uiso 0.50 1 calc PR B 3
C28 C 0.4725(6) 0.906(4) 0.7000(18) 0.159(7) Uani 0.50 1 d PD B 3
H28A H 0.4704 0.7858 0.6935 0.191 Uiso 0.50 1 calc PR B 3
H28B H 0.4811 0.9332 0.7679 0.191 Uiso 0.50 1 calc PR B 3
C29 C 0.4128(6) 0.978(2) 0.6275(11) 0.164(5) Uani 0.50 1 d PD B 3
H29A H 0.3822 0.9316 0.6404 0.246 Uiso 0.50 1 calc PR B 3
H29B H 0.4036 0.9506 0.5601 0.246 Uiso 0.50 1 calc PR B 3
H29C H 0.4139 1.0964 0.6354 0.246 Uiso 0.50 1 calc PR B 3
O5' O 0.6333(2) 0.9666(7) 0.7495(4) 0.0924(16) Uani 0.50 1 d P C 4
H5'O H 0.6437 1.0375 0.7937 0.139 Uiso 0.50 1 calc PR C 4
C26' C 0.5787(7) 0.996(3) 0.6804(16) 0.105(4) Uani 0.50 1 d PD C 4
H26C H 0.5737 0.9341 0.6220 0.126 Uiso 0.50 1 calc PR C 4
H26D H 0.5780 1.1127 0.6637 0.126 Uiso 0.50 1 calc PR C 4
C27' C 0.5231(5) 0.9679(15) 0.6850(9) 0.140(4) Uani 0.50 1 d PD C 4
H27C H 0.5219 1.0553 0.7281 0.168 Uiso 0.50 1 calc PR C 4
H27D H 0.5293 0.8646 0.7219 0.168 Uiso 0.50 1 calc PR C 4
C28' C 0.4607(5) 0.958(4) 0.5984(13) 0.159(7) Uani 0.50 1 d PD C 4
H28C H 0.4556 0.8506 0.5655 0.191 Uiso 0.50 1 calc PR C 4
H28D H 0.4556 1.0436 0.5501 0.191 Uiso 0.50 1 calc PR C 4
C29' C 0.4128(6) 0.978(2) 0.6275(11) 0.164(5) Uani 0.50 1 d PD C 4
H29D H 0.3738 0.9691 0.5686 0.246 Uiso 0.50 1 calc PR C 4
H29E H 0.4167 1.0846 0.6583 0.246 Uiso 0.50 1 calc PR C 4
H29F H 0.4169 0.8916 0.6744 0.246 Uiso 0.50 1 calc PR C 4

loop_
_atom_site_aniso_label
_atom_site_aniso_U_11
_atom_site_aniso_U_22
_atom_site_aniso_U_33
_atom_site_aniso_U_23
_atom_site_aniso_U_13
_atom_site_aniso_U_12
S1 0.0342(5) 0.0626(7) 0.0429(5) 0.0024(6) 0.0245(4) 0.0027(6)
O1 0.034(2) 0.099(5) 0.040(2) 0.010(3) 0.014(2) 0.010(3)
O2 0.066(4) 0.081(5) 0.087(4) -0.010(3) 0.045(4) 0.012(3)
O3 0.055(3) 0.118(6) 0.070(4) 0.020(4) 0.044(3) -0.002(3)
O1' 0.034(2) 0.099(5) 0.040(2) 0.010(3) 0.014(2) 0.010(3)
O2' 0.066(4) 0.081(5) 0.087(4) -0.010(3) 0.045(4) 0.012(3)
O3' 0.055(3) 0.118(6) 0.070(4) 0.020(4) 0.044(3) -0.002(3)
O4 0.0440(18) 0.121(4) 0.0354(16) 0.009(2) 0.0189(15) 0.000(2)
N1 0.0396(19) 0.069(3) 0.0366(19) -0.0063(19) 0.0217(16) -0.0008(19)
C1 0.041(2) 0.053(3) 0.037(2) 0.002(2) 0.0238(19) 0.002(2)
C2 0.038(2) 0.059(3) 0.037(2) -0.003(2) 0.0169(19) 0.000(2)
C3 0.049(3) 0.065(4) 0.072(4) 0.015(3) 0.033(3) 0.006(3)
C4 0.046(3) 0.097(5) 0.100(5) 0.016(5) 0.034(3) 0.014(3)
C5 0.051(3) 0.085(5) 0.067(3) 0.021(4) 0.013(3) 0.017(3)
C6 0.070(4) 0.094(6) 0.059(3) 0.026(3) 0.028(3) 0.018(4)
C7 0.047(3) 0.092(5) 0.055(3) 0.016(3) 0.028(2) 0.006(3)
C8 0.041(2) 0.052(3) 0.045(2) 0.003(2) 0.022(2) 0.004(2)
C9 0.040(2) 0.060(3) 0.056(3) 0.003(3) 0.021(2) -0.001(2)
C10 0.047(3) 0.055(3) 0.086(4) 0.011(3) 0.027(3) 0.001(3)
C11 0.067(4) 0.088(5) 0.071(4) 0.027(4) 0.028(3) -0.005(3)
C12 0.109(5) 0.100(5) 0.058(3) -0.008(4) 0.055(3) -0.019(5)
C13 0.103(5) 0.071(4) 0.052(3) -0.006(3) 0.048(3) -0.012(3)
C14 0.047(2) 0.058(3) 0.034(2) -0.001(2) 0.021(2) -0.004(2)
C15 0.056(3) 0.066(4) 0.060(3) 0.002(3) 0.005(3) 0.002(3)
C16 0.055(4) 0.107(6) 0.061(4) -0.005(4) 0.004(3) 0.006(4)
C17 0.059(3) 0.106(6) 0.049(3) -0.016(4) 0.015(3) -0.015(4)
C18 0.083(5) 0.072(4) 0.065(4) -0.019(3) 0.021(3) -0.014(4)
C19 0.055(3) 0.064(4) 0.052(3) -0.008(3) 0.023(2) -0.002(3)
C20 0.0312(17) 0.047(3) 0.0369(19) 0.003(2) 0.0182(15) 0.0011(19)
C21 0.039(2) 0.071(4) 0.037(2) -0.001(2) 0.0195(18) -0.006(2)
C22 0.033(2) 0.128(6) 0.041(2) 0.018(3) 0.0114(19) 0.006(3)
C23 0.0243(18) 0.105(5) 0.045(2) 0.012(3) 0.0176(18) 0.005(2)
C24 0.0307(18) 0.046(3) 0.041(2) -0.0013(19) 0.0194(17) 0.0005(17)
C25 0.0295(17) 0.055(3) 0.0367(18) 0.006(2) 0.0168(15) 0.003(2)
O5 0.077(3) 0.082(3) 0.113(4) -0.014(3) 0.042(3) 0.015(3)
C26 0.102(8) 0.103(10) 0.127(10) 0.013(8) 0.069(8) 0.022(8)
C27 0.139(9) 0.096(6) 0.172(10) -0.018(7) 0.066(9) 0.000(7)
C28 0.088(9) 0.191(19) 0.21(2) 0.037(17) 0.081(13) 0.005(11)
C29 0.138(10) 0.171(12) 0.177(11) 0.015(11) 0.072(9) 0.020(10)
O5' 0.077(3) 0.082(3) 0.113(4) -0.014(3) 0.042(3) 0.015(3)
C26' 0.102(8) 0.103(10) 0.127(10) 0.013(8) 0.069(8) 0.022(8)
C27' 0.139(9) 0.096(6) 0.172(10) -0.018(7) 0.066(9) 0.000(7)
C28' 0.088(9) 0.191(19) 0.21(2) 0.037(17) 0.081(13) 0.005(11)
C29' 0.138(10) 0.171(12) 0.177(11) 0.015(11) 0.072(9) 0.020(10)

loop_
_atom_type_symbol
_atom_type_description
_atom_type_scat_dispersion_real
_atom_type_scat_dispersion_imag
_atom_type_scat_source
C C 0.0033 0.0016 'International Tables Vol C Tables 4.2.6.8 and 6.1.1.4'
H H 0.0000 0.0000 'International Tables Vol C Tables 4.2.6.8 and 6.1.1.4'
N N 0.0061 0.0033 'International Tables Vol C Tables 4.2.6.8 and 6.1.1.4'
O O 0.0106 0.0060 'International Tables Vol C Tables 4.2.6.8 and 6.1.1.4'
S S 0.1246 0.1234 'International Tables Vol C Tables 4.2.6.8 and 6.1.1.4'

loop_
_geom_angle_atom_site_label_1
_geom_angle_atom_site_label_2
_geom_angle_atom_site_label_3
_geom_angle
_geom_angle_site_symmetry_3
O1' S1 O3' 120.8(7) .
O1' S1 O2 57.0(6) .
O3' S1 O2 145.3(5) .
O1' S1 O3 148.7(5) .
O3' S1 O3 47.1(5) .
O2 S1 O3 113.9(5) .
O1' S1 O1 54.4(6) .
O3' S1 O1 68.7(6) .
O2 S1 O1 108.3(4) .
O3 S1 O1 113.2(4) .
O1' S1 O2' 109.4(7) .
O3' S1 O2' 109.6(7) .
O2 S1 O2' 53.3(6) .
O3 S1 O2' 64.0(6) .
O1 S1 O2' 147.2(5) .
O1' S1 C20 107.0(4) .
O3' S1 C20 103.9(5) .
O2 S1 C20 109.7(4) .
O3 S1 C20 104.1(3) .
O1 S1 C20 107.2(3) .
O2' S1 C20 104.9(5) .
C21 O4 H4O 98(6) .
C1 N1 H1N1 110(4) .
C1 N1 H1N2 114(4) .
H1N1 N1 H1N2 110.6(18) .
C1 N1 H1N3 104(4) .
H1N1 N1 H1N3 109.3(17) .
H1N2 N1 H1N3 108.8(17) .
C2 C1 N1 106.6(3) .
C2 C1 C8 111.8(4) .
N1 C1 C8 107.8(4) .
C2 C1 C14 114.2(4) .
N1 C1 C14 105.7(4) .
C8 C1 C14 110.3(4) .
C7 C2 C3 116.8(5) .
C7 C2 C1 121.2(4) .
C3 C2 C1 122.0(4) .
C4 C3 C2 120.3(6) .
C4 C3 H3A 119.9 .
C2 C3 H3A 119.9 .
C5 C4 C3 121.5(6) .
C5 C4 H4A 119.3 .
C3 C4 H4A 119.3 .
C4 C5 C6 119.7(5) .
C4 C5 H5A 120.2 .
C6 C5 H5A 120.2 .
C7 C6 C5 119.3(6) .
C7 C6 H6A 120.3 .
C5 C6 H6A 120.3 .
C6 C7 C2 122.3(5) .
C6 C7 H7A 118.9 .
C2 C7 H7A 118.9 .
C9 C8 C13 116.6(5) .
C9 C8 C1 123.8(4) .
C13 C8 C1 119.2(5) .
C8 C9 C10 121.0(6) .
C8 C9 H9A 119.5 .
C10 C9 H9A 119.5 .
C11 C10 C9 122.2(7) .
C11 C10 H10A 118.9 .
C9 C10 H10A 118.9 .
C10 C11 C12 117.6(6) .
C10 C11 H11A 121.2 .
C12 C11 H11A 121.2 .
C13 C12 C11 121.1(6) .
C13 C12 H12A 119.4 .
C11 C12 H12A 119.4 .
C12 C13 C8 121.4(6) .
C12 C13 H13A 119.3 .
C8 C13 H13A 119.3 .
C19 C14 C15 118.7(5) .
C19 C14 C1 122.2(5) .
C15 C14 C1 119.1(5) .
C14 C15 C16 119.6(7) .
C14 C15 H15A 120.2 .
C16 C15 H15A 120.2 .
C17 C16 C15 121.4(7) .
C17 C16 H16A 119.3 .
C15 C16 H16A 119.3 .
C16 C17 C18 119.1(7) .
C16 C17 H17A 120.4 .
C18 C17 H17A 120.4 .
C17 C18 C19 119.7(7) .
C17 C18 H18A 120.2 .
C19 C18 H18A 120.2 .
C14 C19 C18 121.5(6) .
C14 C19 H19A 119.3 .
C18 C19 H19A 119.3 .
C25 C20 C21 120.5(4) .
C25 C20 S1 119.4(3) .
C21 C20 S1 120.0(3) .
O4 C21 C22 118.8(4) .
O4 C21 C20 124.1(4) .
C22 C21 C20 117.1(4) .
C23 C22 C21 122.2(4) .
C23 C22 H22A 118.9 .
C21 C22 H22A 118.9 .
C22 C23 C24 121.8(4) .
C22 C23 H23A 119.1 .
C24 C23 H23A 119.1 .
C25 C24 C23 116.3(4) .
C25 C24 C24 122.7(4) 2_657
C23 C24 C24 121.0(4) 2_657
C20 C25 C24 122.1(4) .
C20 C25 H25A 119.0 .
C24 C25 H25A 119.0 .
C26 O5 H5O 109.5 .
O5 C26 C27 117.5(13) .
O5 C26 H26A 107.9 .
C27 C26 H26A 107.9 .
O5 C26 H26B 107.9 .
C27 C26 H26B 107.9 .
H26A C26 H26B 107.2 .
C26 C27 C28 115.6(12) .
C26 C27 H27A 108.4 .
C28 C27 H27A 108.4 .
C26 C27 H27B 108.4 .
C28 C27 H27B 108.4 .
H27A C27 H27B 107.4 .
C29 C28 C27 113.6(13) .
C29 C28 H28A 108.8 .
C27 C28 H28A 108.8 .
C29 C28 H28B 108.8 .
C27 C28 H28B 108.8 .
H28A C28 H28B 107.7 .
C28 C29 H29A 109.5 .
C28 C29 H29B 109.5 .
H29A C29 H29B 109.5 .
C28 C29 H29C 109.5 .
H29A C29 H29C 109.5 .
H29B C29 H29C 109.5 .
H26C C26' H26D 106.0 .
H28C C28' H28D 107.7 .

loop_
_geom_bond_atom_site_label_1
_geom_bond_atom_site_label_2
_geom_bond_distance
_geom_bond_site_symmetry_2
S1 O1' 1.382(10) .
S1 O3' 1.410(14) .
S1 O2 1.418(8) .
S1 O3 1.435(7) .
S1 O1 1.475(6) .
S1 O2' 1.486(12) .
S1 C20 1.769(4) .
O4 C21 1.356(5) .
O4 H4O 0.85(3) .
N1 C1 1.524(6) .
N1 H1N1 0.85(2) .
N1 H1N2 0.85(2) .
N1 H1N3 0.86(2) .
C1 C2 1.519(7) .
C1 C8 1.542(7) .
C1 C14 1.550(7) .
C2 C7 1.389(8) .
C2 C3 1.399(7) .
C3 C4 1.393(8) .
C3 H3A 0.9300 .
C4 C5 1.347(10) .
C4 H4A 0.9300 .
C5 C6 1.383(9) .
C5 H5A 0.9300 .
C6 C7 1.382(8) .
C6 H6A 0.9300 .
C7 H7A 0.9300 .
C8 C9 1.372(8) .
C8 C13 1.397(7) .
C9 C10 1.382(8) .
C9 H9A 0.9300 .
C10 C11 1.349(10) .
C10 H10A 0.9300 .
C11 C12 1.379(11) .
C11 H11A 0.9300 .
C12 C13 1.366(10) .
C12 H12A 0.9300 .
C13 H13A 0.9300 .
C14 C19 1.343(8) .
C14 C15 1.366(8) .
C15 C16 1.405(9) .
C15 H15A 0.9300 .
C16 C17 1.321(11) .
C16 H16A 0.9300 .
C17 C18 1.375(11) .
C17 H17A 0.9300 .
C18 C19 1.386(8) .
C18 H18A 0.9300 .
C19 H19A 0.9300 .
C20 C25 1.389(5) .
C20 C21 1.406(6) .
C21 C22 1.384(7) .
C22 C23 1.362(7) .
C22 H22A 0.9300 .
C23 C24 1.409(6) .
C23 H23A 0.9300 .
C24 C25 1.390(5) .
C24 C24 1.476(8) 2_657
C25 H25A 0.9300 .
O5 C26 1.408(18) .
O5 H5O 0.8200 .
C26 C27 1.482(9) .
C26 H26A 0.9700 .
C26 H26B 0.9700 .
C27 C28 1.493(10) .
C27 H27A 0.9700 .
C27 H27B 0.9700 .
C28 C29 1.487(10) .
C28 H28A 0.9700 .
C28 H28B 0.9700 .
C29 H29A 0.9600 .
C29 H29B 0.9600 .
C29 H29C 0.9600 .
C26' H26C 0.9700 .
C26' H26D 0.9700 .
C28' H28C 0.9700 .
C28' H28D 0.9700 .

loop_
_geom_hbond_atom_site_label_D
_geom_hbond_atom_site_label_H
_geom_hbond_atom_site_label_A
_geom_hbond_distance_DH
_geom_hbond_distance_HA
_geom_hbond_distance_DA
_geom_hbond_angle_DHA
_geom_hbond_site_symmetry_A
O4 H4O O3 0.85(3) 1.89(3) 2.702(8) 160(8) .
O5 H5O O2 0.82 1.94 2.714(9) 156.4 1_565
N1 H1N1 O3 0.85(2) 1.99(2) 2.782(8) 153(4) .
N1 H1N2 O5 0.85(2) 1.955(17) 2.793(7) 169(5) .
N1 H1N3 O1 0.86(2) 1.99(2) 2.813(7) 161(5) 4_657

loop_
_geom_torsion_atom_site_label_1
_geom_torsion_atom_site_label_2
_geom_torsion_atom_site_label_3
_geom_torsion_atom_site_label_4
_geom_torsion
_geom_torsion_site_symmetry_1
_geom_torsion_site_symmetry_4
N1 C1 C2 C7 49.9(6) . .
C8 C1 C2 C7 167.5(5) . .
C14 C1 C2 C7 -66.4(6) . .
N1 C1 C2 C3 -129.9(5) . .
C8 C1 C2 C3 -12.3(7) . .
C14 C1 C2 C3 113.8(5) . .
C7 C2 C3 C4 -3.0(9) . .
C1 C2 C3 C4 176.8(6) . .
C2 C3 C4 C5 2.4(11) . .
C3 C4 C5 C6 -2.4(11) . .
C4 C5 C6 C7 3.1(11) . .
C5 C6 C7 C2 -3.9(10) . .
C3 C2 C7 C6 3.8(9) . .
C1 C2 C7 C6 -176.0(6) . .
C2 C1 C8 C9 -86.9(6) . .
N1 C1 C8 C9 30.0(6) . .
C14 C1 C8 C9 144.9(5) . .
C2 C1 C8 C13 86.0(6) . .
N1 C1 C8 C13 -157.1(5) . .
C14 C1 C8 C13 -42.2(6) . .
C13 C8 C9 C10 0.3(8) . .
C1 C8 C9 C10 173.3(5) . .
C8 C9 C10 C11 1.5(9) . .
C9 C10 C11 C12 -1.3(10) . .
C10 C11 C12 C13 -0.7(11) . .
C11 C12 C13 C8 2.6(12) . .
C9 C8 C13 C12 -2.3(9) . .
C1 C8 C13 C12 -175.6(6) . .
C2 C1 C14 C19 -0.6(6) . .
N1 C1 C14 C19 -117.5(5) . .
C8 C1 C14 C19 126.3(5) . .
C2 C1 C14 C15 177.6(5) . .
N1 C1 C14 C15 60.7(6) . .
C8 C1 C14 C15 -55.6(6) . .
C19 C14 C15 C16 0.5(10) . .
C1 C14 C15 C16 -177.7(6) . .
C14 C15 C16 C17 1.0(12) . .
C15 C16 C17 C18 -2.1(12) . .
C16 C17 C18 C19 1.8(11) . .
C15 C14 C19 C18 -0.8(9) . .
C1 C14 C19 C18 177.3(5) . .
C17 C18 C19 C14 -0.3(10) . .
O1' S1 C20 C25 34.0(7) . .
O3' S1 C20 C25 -94.8(7) . .
O2 S1 C20 C25 94.3(6) . .
O3 S1 C20 C25 -143.4(5) . .
O1 S1 C20 C25 -23.1(6) . .
O2' S1 C20 C25 150.2(7) . .
O1' S1 C20 C21 -148.2(6) . .
O3' S1 C20 C21 83.0(6) . .
O2 S1 C20 C21 -87.9(6) . .
O3 S1 C20 C21 34.4(6) . .
O1 S1 C20 C21 154.7(5) . .
O2' S1 C20 C21 -32.0(7) . .
C25 C20 C21 O4 179.1(5) . .
S1 C20 C21 O4 1.3(7) . .
C25 C20 C21 C22 -1.2(8) . .
S1 C20 C21 C22 -178.9(5) . .
O4 C21 C22 C23 -178.6(6) . .
C20 C21 C22 C23 1.7(10) . .
C21 C22 C23 C24 -0.6(11) . .
C22 C23 C24 C25 -1.1(9) . .
C22 C23 C24 C24 177.5(5) . 2_657
C21 C20 C25 C24 -0.6(8) . .
S1 C20 C25 C24 177.2(4) . .
C23 C24 C25 C20 1.7(8) . .
C24 C24 C25 C20 -176.9(4) 2_657 .
O5 C26 C27 C28 -176.7(18) . .
C26 C27 C28 C29 178.0(18) . .
